data_1527169
loop_
_publ_author_name
'Boon, J.W.'
'MacGillavry, C.H.'

_publ_section_title
;
 The crystal structure of potassium thioferrite K Fe S2 and sodium
 thiochromite Na Cr S2
;
_journal_name_full
;
Recueil des Travaux Chimiques des Pays-Bas et de la Belgique
;
_journal_page_first 910
_journal_page_last 920
_journal_volume 61
_journal_year 1942
_chemical_formula_sum 'Cr Na S2'
_chemical_name_systematic 'Na (Cr S2)'
_space_group_IT_number 166
_symmetry_space_group_name_Hall '-P 3* 2'
_symmetry_space_group_name_H-M 'R -3 m :R'
_cell_angle_alpha 29.8
_cell_angle_beta 29.8
_cell_angle_gamma 29.8
_cell_formula_units_Z 1
_cell_length_a 6.87
_cell_length_b 6.87
_cell_length_c 6.87
_cell_volume 70.915
_citation_journal_id_ASTM RTCPA3
_cod_data_source_file Boon_RTCPA3_1942_1529.cif
_cod_data_source_block Cr1Na1S2
_cod_original_cell_volume 70.91464
_cod_original_sg_symbol_Hall '-R 3 2" (-y+z,x+z,-x+y+z)'
_cod_original_formula_sum 'Cr1 Na1 S2'
_cod_database_code 1527169

loop_
_symmetry_equiv_pos_as_xyz
x,y,z
z,x,y
y,z,x
-y,-x,-z
-z,-y,-x
-x,-z,-y
-x,-y,-z
-z,-x,-y
-y,-z,-x
y,x,z
z,y,x
x,z,y

loop_
_atom_site_label
_atom_site_type_symbol
_atom_site_fract_x
_atom_site_fract_y
_atom_site_fract_z
_atom_site_occupancy
_atom_site_U_iso_or_equiv
Cr1 Cr+3 0 0 0 1 0.0
Na1 Na+1 0.5 0.5 0.5 1 0.0
S1 S-2 0.264 0.264 0.264 1 0.0
